data_7015590
loop_
_publ_author_name
'Liu, Ying-Ya'
'Grzywa, Maciej'
'Tonigold, Markus'
'Sastre, German'
'Sch\"uttrigkeit, Tanja'
'Leeson, Nicholas S.'
'Volkmer, Dirk'

_publ_section_title
;
 Photophysical properties of Kuratowski-type coordination compounds
 [M(II)Zn(4)Cl(4)(Me(2)bta)(6)] (M(II) = Zn or Ru) featuring long-lived
 excited electronic states.
;
_journal_issue 22
_journal_name_full 'Dalton transactions (Cambridge, England : 2003)'
_journal_page_first 5926
_journal_page_last 5938
_journal_paper_doi 10.1039/c0dt01750g
_journal_volume 40
_journal_year 2011
_chemical_formula_moiety 'C12 H12 Cl4 N18 Zn5'
_chemical_formula_sum 'C12 H12 Cl4 N18 Zn5'
_chemical_formula_weight 877.04
_space_group_IT_number 88
_symmetry_cell_setting tetragonal
_symmetry_Int_Tables_number 88
_symmetry_space_group_name_Hall '-I 4ad'
_symmetry_space_group_name_H-M 'I 41/a :2'
_atom_sites_solution_hydrogens geom
_atom_sites_solution_primary direct
_atom_sites_solution_secondary difmap
_audit_creation_method shelxl-97
_cell_angle_alpha 90.00
_cell_angle_beta 90.00
_cell_angle_gamma 90.00
_cell_formula_units_Z 4
_cell_length_a 14.937(3)
_cell_length_b 14.937(3)
_cell_length_c 12.059(3)
_cell_measurement_reflns_used 13772
_cell_measurement_temperature 220(2)
_cell_measurement_theta_max 25.80
_cell_measurement_theta_min 2.17
_cell_volume 2690.5(10)
_computing_cell_refinement 'Bruker XSCANS'
_computing_data_collection 'Bruker XSCANS'
_computing_data_reduction 'Bruker SHELXTL'
_computing_molecular_graphics 'Bruker SHELXTL'
_computing_publication_material 'Bruker SHELXTL'
_computing_structure_refinement 'SHELXL-97 (Sheldrick, 1997)'
_computing_structure_solution 'SHELXS-97 (Sheldrick, 1990)'
_diffrn_ambient_temperature 220(2)
_diffrn_measured_fraction_theta_full 1.000
_diffrn_measured_fraction_theta_max 1.000
_diffrn_radiation_monochromator graphite
_diffrn_radiation_probe x-ray
_diffrn_radiation_type mok\a
_diffrn_radiation_wavelength 0.71073
_diffrn_reflns_av_R_equivalents 0.0523
_diffrn_reflns_av_sigmaI/netI 0.0205
_diffrn_reflns_limit_h_max 18
_diffrn_reflns_limit_h_min -18
_diffrn_reflns_limit_k_max 18
_diffrn_reflns_limit_k_min -18
_diffrn_reflns_limit_l_max 14
_diffrn_reflns_limit_l_min -14
_diffrn_reflns_number 13772
_diffrn_reflns_theta_full 25.80
_diffrn_reflns_theta_max 25.80
_diffrn_reflns_theta_min 2.17
_diffrn_source 'fine-focus sealed tube'
_diffrn_source_type 'STOE IPDS'
_exptl_absorpt_coefficient_mu 4.833
_exptl_absorpt_correction_T_max 0.6184
_exptl_absorpt_correction_T_min 0.2610
_exptl_absorpt_correction_type multi-scan
_exptl_absorpt_process_details
;
[c.f. r.h. blessing, acta cryst. (1995), a51, 33-38]
;
_exptl_crystal_colour colourless
_exptl_crystal_density_diffrn 2.165
_exptl_crystal_density_method 'not measured'
_exptl_crystal_description block
_exptl_crystal_F_000 1712
_exptl_crystal_size_max 0.38
_exptl_crystal_size_mid 0.31
_exptl_crystal_size_min 0.11
_refine_diff_density_max 0.446
_refine_diff_density_min -0.339
_refine_diff_density_rms 0.073
_refine_ls_extinction_method none
_refine_ls_goodness_of_fit_ref 1.048
_refine_ls_hydrogen_treatment constr
_refine_ls_matrix_type full
_refine_ls_number_parameters 89
_refine_ls_number_reflns 1300
_refine_ls_number_restraints 0
_refine_ls_restrained_S_all 1.048
_refine_ls_R_factor_all 0.0291
_refine_ls_R_factor_gt 0.0225
_refine_ls_shift/su_max 0.000
_refine_ls_shift/su_mean 0.000
_refine_ls_structure_factor_coef Fsqd
_refine_ls_weighting_details 'calc w=1/[\s^2^(fo^2^)+(0.0221p)^2^+4.7530p] where p=(fo^2^+2fc^2^)/3'
_refine_ls_weighting_scheme calc
_refine_ls_wR_factor_gt 0.0477
_refine_ls_wR_factor_ref 0.0495
_reflns_number_gt 1113
_reflns_number_total 1300
_reflns_threshold_expression >2sigma(i)
_cod_data_source_file c0dt01750g.txt
_cod_data_source_block lin739
_cod_depositor_comments
;
The following automatic conversions were performed:
'_refine_ls_structure_factor_coef' value 'fsqd' changed to 'Fsqd'
according to '/home/saulius/struct/CIF-dictionaries/cif_core.dic'
dictionary named 'cif_core.dic' version 2.4.1 from
2010-06-29.

'_atom_site_adp_type' value 'uani' changed to 'Uani'
according to '/home/saulius/struct/CIF-dictionaries/cif_core.dic'
dictionary named 'cif_core.dic' version 2.4.1 from 2010-06-29 (11
times).

'_atom_site_adp_type' value 'uiso' changed to 'Uiso' according to
'/home/saulius/struct/CIF-dictionaries/cif_core.dic' dictionary named
'cif_core.dic' version 2.4.1 from 2010-06-29 (3 times).

Automatic conversion script
Id: cif_fix_enum 1555 2011-01-17 13:19:09Z saulius 
;
_cod_original_sg_symbol_H-M 'I 41/a'
_cod_database_code 7015590

loop_
_symmetry_equiv_pos_as_xyz
'x, y, z'
'-x+1/2, -y, z+1/2'
'-y+3/4, x+1/4, z+1/4'
'y+3/4, -x+3/4, z+3/4'
'x+1/2, y+1/2, z+1/2'
'-x+1, -y+1/2, z+1'
'-y+5/4, x+3/4, z+3/4'
'y+5/4, -x+5/4, z+5/4'
'-x, -y, -z'
'x-1/2, y, -z-1/2'
'y-3/4, -x-1/4, -z-1/4'
'-y-3/4, x-3/4, -z-3/4'
'-x+1/2, -y+1/2, -z+1/2'
'x, y+1/2, -z'
'y-1/4, -x+1/4, -z+1/4'
'-y-1/4, x-1/4, -z-1/4'

loop_
_atom_site_label
_atom_site_type_symbol
_atom_site_fract_x
_atom_site_fract_y
_atom_site_fract_z
_atom_site_U_iso_or_equiv
_atom_site_adp_type
_atom_site_occupancy
_atom_site_symmetry_multiplicity
_atom_site_calc_flag
_atom_site_refinement_flags
_atom_site_disorder_assembly
_atom_site_disorder_group
Zn1 zn 0.5000 0.7500 0.1250 0.01643(14) Uani 1 4 d S . .
Zn2 zn 0.680260(18) 0.821942(19) -0.04521(3) 0.02202(12) Uani 1 1 d . . .
Cl1 cl 0.79087(5) 0.86593(5) -0.14618(7) 0.0389(2) Uani 1 1 d . . .
N1 n 0.5000 0.7500 -0.0549(2) 0.0206(6) Uani 1 2 d S . .
N2 n 0.56780(13) 0.77574(13) -0.11948(18) 0.0204(4) Uani 1 1 d . . .
N3 n 0.44423(13) 0.61550(13) 0.12251(18) 0.0202(4) Uani 1 1 d . . .
N4 n 0.62222(14) 0.91226(14) 0.05805(18) 0.0224(5) Uani 1 1 d . . .
N5 n 0.70270(13) 0.72227(14) 0.06555(18) 0.0213(5) Uani 1 1 d . . .
C1 c 0.54293(17) 0.76649(17) -0.2257(2) 0.0246(6) Uani 1 1 d . . .
H1 h 0.5777 0.7801 -0.2885 0.030 Uiso 1 1 calc R . .
C2 c 0.63676(18) 0.99906(17) 0.0790(2) 0.0281(6) Uani 1 1 d . . .
H2 h 0.6801 1.0356 0.0453 0.034 Uiso 1 1 calc R . .
C3 c 0.77453(17) 0.67324(18) 0.0915(2) 0.0269(6) Uani 1 1 d . . .
H3 h 0.8321 0.6790 0.0607 0.032 Uiso 1 1 calc R . .

loop_
_atom_site_aniso_label
_atom_site_aniso_U_11
_atom_site_aniso_U_22
_atom_site_aniso_U_33
_atom_site_aniso_U_23
_atom_site_aniso_U_13
_atom_site_aniso_U_12
zn1 0.01622(18) 0.01622(18) 0.0168(3) 0.000 0.000 0.000
zn2 0.01934(17) 0.02339(17) 0.02333(18) 0.00190(12) 0.00526(12) -0.00177(12)
cl1 0.0290(4) 0.0424(4) 0.0452(5) 0.0105(3) 0.0177(3) -0.0015(3)
N1 0.0176(14) 0.0224(15) 0.0219(16) 0.000 0.000 -0.0043(12)
N2 0.0199(10) 0.0210(10) 0.0203(11) 0.0014(9) 0.0051(9) -0.0012(8)
N3 0.0193(10) 0.0192(10) 0.0222(11) 0.0022(9) -0.0044(9) 0.0008(8)
N4 0.0216(11) 0.0229(11) 0.0225(12) 0.0018(9) 0.0043(9) -0.0015(8)
N5 0.0201(10) 0.0217(11) 0.0222(12) 0.0010(9) 0.0043(9) -0.0029(9)
C1 0.0330(14) 0.0242(13) 0.0165(13) 0.0011(10) 0.0021(11) 0.0064(11)
C2 0.0291(14) 0.0205(13) 0.0348(16) 0.0030(11) -0.0005(12) -0.0082(11)
C3 0.0164(12) 0.0303(14) 0.0340(16) -0.0027(12) 0.0019(11) 0.0006(11)

loop_
_atom_type_symbol
_atom_type_description
_atom_type_scat_dispersion_real
_atom_type_scat_dispersion_imag
_atom_type_scat_source
c c 0.0033 0.0016 'international tables vol c tables 4.2.6.8 and 6.1.1.4'
h h 0.0000 0.0000 'international tables vol c tables 4.2.6.8 and 6.1.1.4'
n n 0.0061 0.0033 'international tables vol c tables 4.2.6.8 and 6.1.1.4'
zn zn 0.2839 1.4301 'international tables vol c tables 4.2.6.8 and 6.1.1.4'
cl cl 0.1484 0.1585 'international tables vol c tables 4.2.6.8 and 6.1.1.4'

loop_
_geom_angle_atom_site_label_1
_geom_angle_atom_site_label_2
_geom_angle_atom_site_label_3
_geom_angle
_geom_angle_site_symmetry_1
_geom_angle_site_symmetry_3
_geom_angle_publ_flag
n1 zn1 n1 180.0 15_565 . ?
n1 zn1 n3 89.21(6) 15_565 12_766 ?
n1 zn1 n3 90.79(6) . 12_766 ?
n1 zn1 n3 90.79(6) 15_565 6_564 ?
n1 zn1 n3 89.21(6) . 6_564 ?
n3 zn1 n3 90.011(2) 12_766 6_564 ?
n1 zn1 n3 90.79(6) 15_565 . ?
n1 zn1 n3 89.21(6) . . ?
n3 zn1 n3 90.011(2) 12_766 . ?
n3 zn1 n3 178.42(12) 6_564 . ?
n1 zn1 n3 89.21(6) 15_565 15_565 ?
n1 zn1 n3 90.79(6) . 15_565 ?
n3 zn1 n3 178.42(12) 12_766 15_565 ?
n3 zn1 n3 90.011(2) 6_564 15_565 ?
n3 zn1 n3 90.011(2) . 15_565 ?
n2 zn2 n5 100.26(8) . . ?
n2 zn2 n4 98.25(8) . . ?
n5 zn2 n4 98.89(9) . . ?
n2 zn2 cl1 119.34(7) . . ?
n5 zn2 cl1 117.98(6) . . ?
n4 zn2 cl1 118.12(6) . . ?
n2 n1 n2 108.6(3) . 6_564 ?
n2 n1 zn1 125.72(14) . . ?
n2 n1 zn1 125.72(14) 6_564 . ?
n1 n2 c1 108.5(2) . . ?
n1 n2 zn2 118.01(17) . . ?
c1 n2 zn2 133.43(17) . . ?
n4 n3 n5 108.96(19) 6_564 15_565 ?
n4 n3 zn1 125.66(15) 6_564 . ?
n5 n3 zn1 125.36(15) 15_565 . ?
n3 n4 c2 108.3(2) 6_564 . ?
n3 n4 zn2 118.10(15) 6_564 . ?
c2 n4 zn2 133.63(18) . . ?
n3 n5 c3 108.1(2) 12_766 . ?
n3 n5 zn2 118.31(15) 12_766 . ?
c3 n5 zn2 133.57(18) . . ?
n2 c1 c1 107.19(14) . 6_564 ?
n4 c2 c3 107.2(2) . 12_766 ?
n5 c3 c2 107.5(2) . 15_565 ?

loop_
_geom_bond_atom_site_label_1
_geom_bond_atom_site_label_2
_geom_bond_distance
_geom_bond_site_symmetry_2
_geom_bond_publ_flag
Zn1 N1 2.169(3) 15_565 ?
Zn1 N1 2.169(3) . ?
Zn1 N3 2.175(2) 12_766 ?
Zn1 N3 2.175(2) 6_564 ?
Zn1 N3 2.175(2) . ?
Zn1 N3 2.175(2) 15_565 ?
Zn2 N2 2.025(2) . ?
Zn2 N5 2.028(2) . ?
Zn2 N4 2.030(2) . ?
Zn2 Cl1 2.1551(8) . ?
N1 N2 1.334(3) . ?
N1 N2 1.334(3) 6_564 ?
N2 C1 1.341(3) . ?
N3 N4 1.327(3) 6_564 ?
N3 N5 1.331(3) 15_565 ?
N4 N3 1.327(3) 6_564 ?
N4 C2 1.339(3) . ?
N5 C3 1.336(3) . ?
C1 C1 1.374(5) 6_564 ?
C2 C3 1.367(4) 12_766 ?
